data_1544866
loop_
_publ_author_name
'Nagashima, M.'
'Akasaka, M.'
'Kyono, A.'
'Makino, K.'
'Ikeda, K.'

_publ_section_title
;
 Distribution of chromium among the octahedral sites in chromian epidote
 from Iratsu, central Shikoku, Japan Sample: CrEp1
;
_journal_name_full 'Journal of Mineralogical and Petrological Sciences'
_journal_page_first 240
_journal_page_last 254
_journal_volume 102
_journal_year 2007
_chemical_formula_sum 'Al2.43 Ca1.86 Cr0.09 Fe0.48 H O13 Si3 Sr0.14'
_chemical_name_common '[Ca][Ca0.86Sr0.14][Al][Al][Al0.43Cr0.09Fe0.48]Si3O12(OH)'
_chemical_name_mineral 'chromian epidote'
_space_group_IT_number 11
_space_group_name_H-M_alt 'P 1 21/m 1'
_symmetry_space_group_name_Hall '-P 2yb'
_symmetry_space_group_name_H-M 'P 1 21/m 1'
_cell_angle_alpha 90
_cell_angle_beta 115.159(2)
_cell_angle_gamma 90
_cell_formula_units_Z 2
_cell_length_a 8.8815(6)
_cell_length_b 5.5956(5)
_cell_length_c 10.1532(5)
_cell_volume 456.72(6)
_cod_data_source_file chromian-epidote1.cif
_cod_data_source_block chromian-epidote1
_cod_original_formula_sum 'Ca1.86 Sr0.14 Al2.43 Cr0.09 Fe0.48 Si3 O13 H1'
_cod_database_code 1544866

loop_
_space_group_symop_operation_xyz
'x, y, z'
'-x, -y, -z'
'-x, y+1/2, -z'
'x, -y+1/2, z'

loop_
_atom_site_label
_atom_site_occupancy
_atom_site_fract_x
_atom_site_fract_y
_atom_site_fract_z
_atom_site_adp_type
_atom_site_U_iso_or_equiv
_atom_site_type_symbol
A1 1.0 0.7608(2) 0.750000 0.1547(2) Uiso 0.006911 Ca
A2 0.8600 0.6033(2) 0.750000 0.4231(2) Uiso 0.013466 Ca
A2 0.1400 0.6033(2) 0.750000 0.4231(2) Uiso 0.013466 Sr
M1 1.0 0.000000 0.000000 0.000000 Uiso 0.004316 Al
M2 1.0 0.000000 0.000000 0.500000 Uiso 0.005130 Al
M3 0.4300 0.2904(2) 0.250000 0.2225(2) Uiso 0.010260 Al
M3 0.4800 0.2904(2) 0.250000 0.2225(2) Uiso 0.010260 Fe
M3 0.0900 0.2904(2) 0.250000 0.2225(2) Uiso 0.010260 Cr
Si1 1.0 0.3385(4) 0.750000 0.0470(4) Uiso 0.007927 Si
Si2 1.0 0.6820(4) 0.250000 0.2759(4) Uiso 0.009494 Si
Si3 1.0 0.1820(4) 0.750000 0.3161(4) Uiso 0.008200 Si
O1 1.0 0.2356(5) 0.9955(9) 0.0444(5) Uiso 0.012268 O
O2 1.0 0.3008(7) 0.9834(9) 0.3513(5) Uiso 0.010962 O
O3 1.0 0.7914(7) 0.0135(9) 0.3437(5) Uiso 0.012691 O
O4 1.0 0.0531(8) 0.250000 0.1312(7) Uiso 0.010702 O
O5 1.0 0.0395(8) 0.750000 0.1441(7) Uiso 0.008135 O
O6 1.0 0.0629(8) 0.750000 0.4034(7) Uiso 0.010539 O
O7 1.0 0.5162(8) 0.750000 0.1773(7) Uiso 0.012609 O
O8 1.0 0.5177(9) 0.250000 0.3032(8) Uiso 0.016855 O
O9 1.0 0.6359(9) 0.250000 0.1018(8) Uiso 0.019867 O
O10 1.0 0.0777(8) 0.250000 0.4257(7) Uiso 0.008578 O

loop_
_atom_site_aniso_label
_atom_site_aniso_U_11
_atom_site_aniso_U_22
_atom_site_aniso_U_33
_atom_site_aniso_U_12
_atom_site_aniso_U_13
_atom_site_aniso_U_23
A1 0.01400 0.01100 0.01200 0.00000 0.00850 0.00000
A2 0.01520 0.01500 0.01020 0.00000 0.00540 0.00000
A2 0.01520 0.01500 0.01020 0.00000 0.00540 0.00000
M1 0.00300 0.00300 0.00600 -0.00100 0.00100 -0.00100
M2 0.00400 0.00300 0.00700 0.00000 0.00100 0.00100
M3 0.01000 0.00800 0.01300 0.00000 0.00510 0.00000
M3 0.01000 0.00800 0.01300 0.00000 0.00510 0.00000
M3 0.01000 0.00800 0.01300 0.00000 0.00510 0.00000
Si1 0.00900 0.00700 0.00900 0.00000 0.00500 0.00000
Si2 0.01000 0.00700 0.01100 0.00000 0.00400 0.00000
Si3 0.00900 0.00800 0.00800 0.00000 0.00400 0.00000
O1 0.01000 0.00800 0.01700 0.00100 0.00400 0.00100
O2 0.01200 0.01000 0.01100 -0.00300 0.00500 -0.00100
O3 0.01000 0.01000 0.01300 0.00100 0.00000 -0.00100
O4 0.01100 0.00800 0.01300 0.00000 0.00500 0.00000
O5 0.01100 0.00500 0.01000 0.00000 0.00600 0.00000
O6 0.01300 0.00800 0.01400 0.00000 0.00900 0.00000
O7 0.00800 0.01500 0.00900 0.00000 -0.00200 0.00000
O8 0.01600 0.01700 0.02000 0.00000 0.01000 0.00000
O9 0.02300 0.02500 0.01300 0.00000 0.00900 0.00000
O10 0.01400 0.00700 0.00900 0.00000 0.00900 0.00000
